data_4318097
loop_
_publ_author_name
'Ashley E. Ayers'
'H. V. Rasika Dias'

_publ_section_title
;
 Investigation of Silver Salt Metathesis: Preparation of Cationic
 Germanium(II) and Tin(II) Complexes, and Silver Adducts Containing
 Unsupported Silver-Germanium and Silver-Tin Bonds
;
_journal_name_full 'Inorganic Chemistry'
_journal_page_first 3259
_journal_page_last 3268
_journal_paper_doi 10.1021/ic0200747
_journal_volume 41
_journal_year 2002
_chemical_formula_sum 'C14 H19 F3 N2 O3 S Sn'
_chemical_formula_weight 471.06
_chemical_name_common '[(n-Pr)2ATI]SnOTf'
_chemical_name_systematic
;
  ?
;
_space_group_IT_number 11
_symmetry_cell_setting monoclinic
_symmetry_space_group_name_Hall '-P 2yb'
_symmetry_space_group_name_H-M 'P 1 21/m 1'
_atom_sites_solution_hydrogens geom
_atom_sites_solution_primary direct
_atom_sites_solution_secondary difmap
_audit_creation_method SHELXL-97
_cell_angle_alpha 90.00
_cell_angle_beta 90.513(11)
_cell_angle_gamma 90.00
_cell_formula_units_Z 2
_cell_length_a 10.5691(15)
_cell_length_b 7.3568(17)
_cell_length_c 11.5109(17)
_cell_measurement_reflns_used 36
_cell_measurement_temperature 208(2)
_cell_measurement_theta_max 12.48
_cell_measurement_theta_min 5.23
_cell_volume 895.0(3)
_computing_cell_refinement 'Bruker XSCANS'
_computing_data_collection 'Bruker XSCANS'
_computing_data_reduction 'Bruker SHELXTL'
_computing_molecular_graphics 'Bruker SHELXTL'
_computing_publication_material 'Bruker SHELXTL'
_computing_structure_refinement 'SHELXL-97 (Sheldrick, 1997)'
_computing_structure_solution 'SHELXS-97 (Sheldrick, 1990)'
_diffrn_ambient_temperature 208(2)
_diffrn_measured_fraction_theta_full 0.959
_diffrn_measured_fraction_theta_max 0.959
_diffrn_measurement_device_type 'Bruker P4'
_diffrn_measurement_method '\w scans'
_diffrn_radiation_monochromator graphite
_diffrn_radiation_source 'fine-focus sealed tube'
_diffrn_radiation_type MoK\a
_diffrn_radiation_wavelength 0.71073
_diffrn_reflns_av_R_equivalents 0.0263
_diffrn_reflns_av_sigmaI/netI 0.0355
_diffrn_reflns_limit_h_max 11
_diffrn_reflns_limit_h_min -1
_diffrn_reflns_limit_k_max 1
_diffrn_reflns_limit_k_min -7
_diffrn_reflns_limit_l_max 12
_diffrn_reflns_limit_l_min -12
_diffrn_reflns_number 1707
_diffrn_reflns_theta_full 22.49
_diffrn_reflns_theta_max 22.49
_diffrn_reflns_theta_min 1.77
_diffrn_standards_interval_count 97
_diffrn_standards_number 3
_exptl_absorpt_coefficient_mu 1.588
_exptl_absorpt_correction_T_max 0.8939
_exptl_absorpt_correction_T_min 0.7834
_exptl_absorpt_correction_type empirical
_exptl_crystal_colour yellow
_exptl_crystal_density_diffrn 1.748
_exptl_crystal_density_method 'not measured'
_exptl_crystal_description rods
_exptl_crystal_F_000 468
_exptl_crystal_size_max 0.50
_exptl_crystal_size_mid 0.14
_exptl_crystal_size_min 0.08
_refine_diff_density_max 0.813
_refine_diff_density_min -0.723
_refine_diff_density_rms 0.101
_refine_ls_extinction_method none
_refine_ls_goodness_of_fit_ref 1.065
_refine_ls_hydrogen_treatment mixed
_refine_ls_matrix_type full
_refine_ls_number_parameters 168
_refine_ls_number_reflns 1223
_refine_ls_number_restraints 0
_refine_ls_restrained_S_all 1.065
_refine_ls_R_factor_all 0.0355
_refine_ls_R_factor_gt 0.0321
_refine_ls_shift/su_max 0.000
_refine_ls_shift/su_mean 0.000
_refine_ls_structure_factor_coef Fsqd
_refine_ls_weighting_details 'calc w=1/[\s^2^(Fo^2^)+(0.0500P)^2^+1.0941P] where P=(Fo^2^+2Fc^2^)/3'
_refine_ls_weighting_scheme calc
_refine_ls_wR_factor_gt 0.0806
_refine_ls_wR_factor_ref 0.0825
_reflns_number_gt 1135
_reflns_number_total 1223
_reflns_threshold_expression >2sigma(I)
_cod_data_source_file ic0200747_4.cif
_cod_data_source_block rd279
_cod_depositor_comments
;
The following automatic conversions were performed:

'_symmetry_cell_setting' value 'Monoclinic' changed to 'monoclinic'
according to the built-in table from CIF Core dictionary named
'cif_core.dic' version 2.4.1 from 2010-06-29.

Automatic conversion script
Id: cif_fix_values 1646 2011-03-28 12:23:43Z adriana 
;
_cod_database_code 4318097

loop_
_symmetry_equiv_pos_as_xyz
'x, y, z'
'-x, y+1/2, -z'
'-x, -y, -z'
'x, -y-1/2, z'

loop_
_atom_site_label
_atom_site_type_symbol
_atom_site_fract_x
_atom_site_fract_y
_atom_site_fract_z
_atom_site_U_iso_or_equiv
_atom_site_adp_type
_atom_site_occupancy
_atom_site_symmetry_multiplicity
_atom_site_calc_flag
_atom_site_refinement_flags
_atom_site_disorder_assembly
_atom_site_disorder_group
Sn Sn 0.76815(4) 0.2500 0.85062(4) 0.0295(2) Uani 1 2 d S . .
S S 0.78922(15) -0.2500 0.80021(14) 0.0314(4) Uani 1 2 d S . .
O1 O 0.7385(3) -0.0889(5) 0.8522(3) 0.0551(11) Uani 1 1 d . . .
O2 O 0.7983(5) -0.2500 0.6787(4) 0.085(3) Uani 1 2 d S . .
N1 N 0.6566(5) 0.2500 0.6955(4) 0.0301(13) Uani 1 2 d S . .
N9 N 0.5776(5) 0.2500 0.9080(4) 0.0249(12) Uani 1 2 d S . .
C C 0.9531(7) -0.2500 0.8498(6) 0.045(2) Uani 1 2 d S . .
C2 C 0.5304(6) 0.2500 0.7058(5) 0.0288(15) Uani 1 2 d S . .
C3 C 0.4497(7) 0.2500 0.6085(6) 0.0391(18) Uani 1 2 d S . .
H3A H 0.4937 0.2500 0.5379 0.047 Uiso 1 2 calc SR . .
C4 C 0.3199(7) 0.2500 0.5933(6) 0.049(2) Uani 1 2 d S . .
H4A H 0.2910 0.2500 0.5158 0.059 Uiso 1 2 calc SR . .
C5 C 0.2273(7) 0.2500 0.6767(7) 0.053(2) Uani 1 2 d S . .
H5A H 0.1430 0.2500 0.6501 0.063 Uiso 1 2 calc SR . .
C6 C 0.2465(7) 0.2500 0.7955(6) 0.045(2) Uani 1 2 d S . .
H6A H 0.1723 0.2500 0.8400 0.054 Uiso 1 2 calc SR . .
C7 C 0.3571(6) 0.2500 0.8585(6) 0.0349(17) Uani 1 2 d S . .
H7A H 0.3445 0.2500 0.9392 0.042 Uiso 1 2 calc SR . .
C8 C 0.4846(6) 0.2500 0.8278(5) 0.0269(15) Uani 1 2 d S . .
C10 C 0.7140(7) 0.2500 0.5798(6) 0.0359(17) Uani 1 2 d S . .
C11 C 0.8566(8) 0.2500 0.5866(7) 0.046(2) Uani 1 2 d S . .
C12 C 0.9147(10) 0.2500 0.4653(8) 0.066(3) Uani 1 2 d S . .
C13 C 0.5448(6) 0.2500 1.0316(5) 0.0273(15) Uani 1 2 d S . .
C14 C 0.6605(8) 0.2500 1.1101(6) 0.0386(18) Uani 1 2 d S . .
C15 C 0.6234(10) 0.2500 1.2385(7) 0.051(2) Uani 1 2 d S . .
F1 F 0.9596(5) -0.2500 0.9624(4) 0.120(3) Uani 1 2 d S . .
F2 F 1.0133(3) -0.1062(5) 0.8109(4) 0.0751(11) Uani 1 1 d . . .
H10A H 0.678(5) 0.150(7) 0.536(4) 0.046(15) Uiso 1 1 d . . .
H15B H 0.581(6) 0.145(9) 1.256(5) 0.056(17) Uiso 1 1 d . . .
H14A H 0.713(4) 0.155(7) 1.095(4) 0.024(12) Uiso 1 1 d . . .
H15A H 0.691(10) 0.2500 1.292(9) 0.09(3) Uiso 1 2 d S . .
H12B H 0.883(6) 0.146(9) 0.431(5) 0.06(2) Uiso 1 1 d . . .
H11A H 0.879(5) 0.139(8) 0.620(4) 0.042(15) Uiso 1 1 d . . .
H12A H 1.002(8) 0.2500 0.467(6) 0.05(2) Uiso 1 2 d S . .
H13A H 0.505(6) 0.141(9) 1.043(5) 0.069 Uiso 1 1 d . . .

loop_
_atom_site_aniso_label
_atom_site_aniso_U_11
_atom_site_aniso_U_22
_atom_site_aniso_U_33
_atom_site_aniso_U_23
_atom_site_aniso_U_13
_atom_site_aniso_U_12
Sn 0.0239(3) 0.0342(3) 0.0306(3) 0.000 0.00300(19) 0.000
S 0.0247(9) 0.0387(11) 0.0309(9) 0.000 0.0040(7) 0.000
O1 0.041(2) 0.035(2) 0.090(3) 0.005(2) 0.027(2) 0.0038(18)
O2 0.046(3) 0.182(8) 0.028(3) 0.000 0.001(2) 0.000
N1 0.027(3) 0.041(4) 0.022(3) 0.000 0.007(2) 0.000
N9 0.026(3) 0.028(3) 0.021(3) 0.000 0.004(2) 0.000
C 0.033(4) 0.064(6) 0.038(4) 0.000 0.005(3) 0.000
C2 0.035(4) 0.027(4) 0.024(3) 0.000 -0.002(3) 0.000
C3 0.043(4) 0.051(5) 0.024(3) 0.000 -0.001(3) 0.000
C4 0.042(5) 0.070(6) 0.034(4) 0.000 -0.007(3) 0.000
C5 0.027(4) 0.084(7) 0.048(4) 0.000 -0.009(3) 0.000
C6 0.026(4) 0.067(6) 0.042(4) 0.000 0.007(3) 0.000
C7 0.031(4) 0.044(5) 0.030(3) 0.000 0.003(3) 0.000
C8 0.029(4) 0.026(4) 0.026(3) 0.000 0.005(3) 0.000
C10 0.033(4) 0.049(5) 0.026(3) 0.000 0.010(3) 0.000
C11 0.036(4) 0.069(7) 0.034(4) 0.000 0.011(3) 0.000
C12 0.043(6) 0.112(11) 0.043(5) 0.000 0.017(4) 0.000
C13 0.028(4) 0.027(4) 0.028(3) 0.000 0.004(3) 0.000
C14 0.043(4) 0.044(5) 0.029(4) 0.000 0.004(3) 0.000
C15 0.072(6) 0.052(6) 0.030(4) 0.000 -0.009(4) 0.000
F1 0.058(3) 0.260(10) 0.043(3) 0.000 -0.019(3) 0.000
F2 0.0363(18) 0.070(3) 0.119(3) -0.016(2) 0.0142(18) -0.0201(19)

loop_
_atom_type_symbol
_atom_type_description
_atom_type_scat_dispersion_real
_atom_type_scat_dispersion_imag
_atom_type_scat_source
C C 0.0033 0.0016 'International Tables Vol C Tables 4.2.6.8 and 6.1.1.4'
H H 0.0000 0.0000 'International Tables Vol C Tables 4.2.6.8 and 6.1.1.4'
N N 0.0061 0.0033 'International Tables Vol C Tables 4.2.6.8 and 6.1.1.4'
O O 0.0106 0.0060 'International Tables Vol C Tables 4.2.6.8 and 6.1.1.4'
F F 0.0171 0.0103 'International Tables Vol C Tables 4.2.6.8 and 6.1.1.4'
S S 0.1246 0.1234 'International Tables Vol C Tables 4.2.6.8 and 6.1.1.4'
Sn Sn -0.6537 1.4246 'International Tables Vol C Tables 4.2.6.8 and 6.1.1.4'

loop_
_geom_angle_atom_site_label_1
_geom_angle_atom_site_label_2
_geom_angle_atom_site_label_3
_geom_angle
_geom_angle_site_symmetry_1
_geom_angle_site_symmetry_3
_geom_angle_publ_flag
N9 Sn N1 75.03(19) . . ?
N9 Sn O1 83.06(8) . . ?
N1 Sn O1 86.45(10) . . ?
N9 Sn O1 83.06(8) . 4_565 ?
N1 Sn O1 86.45(10) . 4_565 ?
O1 Sn O1 165.64(16) . 4_565 ?
O2 S O1 116.4(2) . . ?
O2 S O1 116.4(2) . 4 ?
O1 S O1 111.5(3) . 4 ?
O2 S C 103.9(3) . . ?
O1 S C 103.2(2) . . ?
O1 S C 103.2(2) 4 . ?
S O1 Sn 140.3(2) . . ?
C2 N1 C10 120.0(5) . . ?
C2 N1 Sn 118.0(4) . . ?
C10 N1 Sn 122.0(4) . . ?
C8 N9 C13 119.3(5) . . ?
C8 N9 Sn 118.4(4) . . ?
C13 N9 Sn 122.3(4) . . ?
F1 C F2 108.6(4) . 4 ?
F1 C F2 108.6(4) . . ?
F2 C F2 107.1(6) 4 . ?
F1 C S 110.8(5) . . ?
F2 C S 110.8(4) 4 . ?
F2 C S 110.8(4) . . ?
N1 C2 C3 121.9(6) . . ?
N1 C2 C8 114.5(5) . . ?
C3 C2 C8 123.6(6) . . ?
C4 C3 C2 134.3(7) . . ?
C5 C4 C3 128.5(7) . . ?
C4 C5 C6 126.3(7) . . ?
C7 C6 C5 129.8(7) . . ?
C6 C7 C8 133.4(6) . . ?
N9 C8 C7 121.9(5) . . ?
N9 C8 C2 114.0(5) . . ?
C7 C8 C2 124.1(6) . . ?
N1 C10 C11 112.0(6) . . ?
C10 C11 C12 111.2(7) . . ?
N9 C13 C14 112.5(5) . . ?
C13 C14 C15 111.3(7) . . ?

loop_
_geom_bond_atom_site_label_1
_geom_bond_atom_site_label_2
_geom_bond_distance
_geom_bond_site_symmetry_2
_geom_bond_publ_flag
Sn N9 2.125(5) . ?
Sn N1 2.131(5) . ?
Sn O1 2.513(4) . ?
Sn O1 2.513(4) 4_565 ?
S O2 1.403(5) . ?
S O1 1.434(4) . ?
S O1 1.434(4) 4 ?
S C 1.819(8) . ?
N1 C2 1.341(9) . ?
N1 C10 1.468(8) . ?
N9 C8 1.342(8) . ?
N9 C13 1.468(8) . ?
C F1 1.298(9) . ?
C F2 1.315(5) 4 ?
C F2 1.315(5) . ?
C2 C3 1.401(9) . ?
C2 C8 1.490(9) . ?
C3 C4 1.381(10) . ?
C4 C5 1.377(10) . ?
C5 C6 1.381(10) . ?
C6 C7 1.370(10) . ?
C7 C8 1.396(9) . ?
C10 C11 1.509(11) . ?
C11 C12 1.530(11) . ?
C13 C14 1.514(10) . ?
C14 C15 1.533(11) . ?
